data_4100776
loop_
_publ_author_name
'Svetlana A. Burova'
'Frank E. McDonald'

_publ_contact_author_address
;
Emory University
Department of Chemistry
X-ray Crystallography Laboratory
Atlanta GA 30322-2210
USA
;
_publ_contact_author_email khardca@emory.edu
_publ_contact_author_fax 404-727-6586
_publ_contact_author_name 'Kenneth I. Hardcastle'
_publ_contact_author_phone 404-727-6140
_publ_section_title
;
Total Synthesis of the Polyene-Polyol Macrolide RK-397, Featuring
Cross-Couplings of Alkynylepoxide Modules
;
_journal_name_full 'Journal of the American Chemical Society'
_journal_page_first 2495
_journal_page_last 2500
_journal_paper_doi 10.1021/ja039618+
_journal_volume 126
_journal_year 2004
_chemical_formula_moiety 'C16 H26 O3'
_chemical_formula_sum 'C16 H26 O3'
_chemical_formula_weight 266.37
_space_group_IT_number 5
_symmetry_cell_setting monoclinic
_symmetry_space_group_name_Hall 'C 2y'
_symmetry_space_group_name_H-M 'C 1 2 1'
_cell_angle_alpha 90.00
_cell_angle_beta 96.553(2)
_cell_angle_gamma 90.00
_cell_formula_units_Z 8
_cell_length_a 40.5363(8)
_cell_length_b 7.6077(1)
_cell_length_c 10.7656(2)
_cell_measurement_temperature 173(2)
_cell_volume 3298.29(10)
_diffrn_ambient_temperature 173(2)
_exptl_crystal_density_diffrn 1.073
_cod_depositor_comments
;
The following automatic conversions were performed:
'_symmetry_cell_setting' value 'Monoclinic' changed to 'monoclinic'
according to '/home/saulius/struct/CIF-dictionaries/cif_core.dic'
dictionary named 'cif_core.dic' version 2.4.1 from 2010-06-29.

Automatic conversion script
Id: cif_fix_enum 1527 2010-12-29 10:47:43Z saulius 
;
_cod_original_sg_symbol_H-M 'C 2'
_cod_database_code 4100776

loop_
_symmetry_equiv_pos_as_xyz
'x, y, z'
'-x, y, -z'
'x+1/2, y+1/2, z'
'-x+1/2, y+1/2, -z'

loop_
_atom_site_label
_atom_site_type_symbol
_atom_site_fract_x
_atom_site_fract_y
_atom_site_fract_z
_atom_site_U_iso_or_equiv
_atom_site_adp_type
_atom_site_occupancy
_atom_site_symmetry_multiplicity
_atom_site_calc_flag
_atom_site_refinement_flags
_atom_site_disorder_assembly
_atom_site_disorder_group
C1A C 0.18670(5) 0.8635(3) 0.50667(18) 0.0389(5) Uani 1 1 d . . .
C2A C 0.19031(4) 0.6378(3) 0.66500(18) 0.0317(4) Uani 1 1 d . . .
C3A C 0.16956(5) 0.5169(3) 0.57402(18) 0.0324(4) Uani 1 1 d . . .
C4A C 0.14690(5) 0.6256(3) 0.48076(18) 0.0311(4) Uani 1 1 d . . .
C5A C 0.12995(5) 0.5072(3) 0.38213(17) 0.0326(4) Uani 1 1 d . . .
C6A C 0.09788(5) 0.4742(3) 0.36716(18) 0.0319(5) Uani 1 1 d . . .
C7A C 0.08121(5) 0.3351(3) 0.28311(18) 0.0316(4) Uani 1 1 d . . .
C8A C 0.06644(4) 0.1957(3) 0.36508(18) 0.0287(4) Uani 1 1 d . . .
C9A C 0.05312(5) 0.0295(3) 0.29785(18) 0.0342(5) Uani 1 1 d . . .
C10A C 0.16584(7) 0.9915(3) 0.5725(2) 0.0501(6) Uani 1 1 d . . .
C11A C 0.20989(8) 0.9540(4) 0.4279(3) 0.0603(8) Uani 1 1 d . . .
C12A C 0.21473(5) 0.5375(3) 0.74722(19) 0.0387(5) Uani 1 1 d . . .
C13A C 0.23312(6) 0.4485(3) 0.8113(2) 0.0514(6) Uani 1 1 d . . .
C14A C 0.05536(6) 0.4126(3) 0.1843(2) 0.0439(6) Uani 1 1 d . . .
C15A C 0.07908(6) -0.0563(3) 0.2266(2) 0.0460(5) Uani 1 1 d . . .
C16A C 0.04149(7) -0.0988(3) 0.3914(3) 0.0505(6) Uani 1 1 d . . .
H2A H 0.1753(4) 0.702(3) 0.7163(17) 0.035(5) Uiso 1 1 d . . .
H3A1 H 0.1563(5) 0.432(3) 0.6218(18) 0.044(6) Uiso 1 1 d . . .
H3A2 H 0.1845(4) 0.447(3) 0.5284(16) 0.029(5) Uiso 1 1 d . . .
H4A H 0.1306(5) 0.688(3) 0.5261(18) 0.036(5) Uiso 1 1 d . . .
H5A H 0.1447(4) 0.439(3) 0.3321(16) 0.033(5) Uiso 1 1 d . . .
H6A H 0.0825(4) 0.537(2) 0.4156(16) 0.024(4) Uiso 1 1 d . . .
H7A H 0.0987(4) 0.274(3) 0.2381(17) 0.036(5) Uiso 1 1 d . . .
H8A H 0.0843(4) 0.156(2) 0.4309(17) 0.028(5) Uiso 1 1 d . . .
H9A H 0.0343(4) 0.066(2) 0.2381(16) 0.028(5) Uiso 1 1 d . . .
H10A H 0.1495(5) 0.938(3) 0.627(2) 0.059(7) Uiso 1 1 d . . .
H10B H 0.1513(6) 1.059(3) 0.509(2) 0.067(8) Uiso 1 1 d . . .
H10C H 0.1801(6) 1.071(4) 0.620(2) 0.063(7) Uiso 1 1 d . . .
H11A H 0.2247(6) 1.037(3) 0.481(2) 0.065(7) Uiso 1 1 d . . .
H11B H 0.2233(6) 0.861(4) 0.386(2) 0.076(9) Uiso 1 1 d . . .
H11C H 0.1975(6) 1.027(4) 0.368(2) 0.081(9) Uiso 1 1 d . . .
H13A H 0.2477(6) 0.379(4) 0.861(2) 0.080(9) Uiso 1 1 d . . .
H14A H 0.0448(5) 0.319(3) 0.1277(19) 0.050(6) Uiso 1 1 d . . .
H14B H 0.0361(5) 0.475(3) 0.2224(19) 0.048(6) Uiso 1 1 d . . .
H14C H 0.0646(5) 0.500(3) 0.128(2) 0.056(7) Uiso 1 1 d . . .
H15A H 0.0849(5) 0.020(3) 0.153(2) 0.050(6) Uiso 1 1 d . . .
H15B H 0.0710(5) -0.171(3) 0.187(2) 0.062(7) Uiso 1 1 d . . .
H15C H 0.0999(6) -0.088(3) 0.282(2) 0.061(7) Uiso 1 1 d . . .
H16A H 0.0327(6) -0.207(4) 0.349(2) 0.073(8) Uiso 1 1 d . . .
H16B H 0.0244(6) -0.048(3) 0.436(2) 0.063(7) Uiso 1 1 d . . .
H16C H 0.0596(6) -0.133(4) 0.452(2) 0.071(9) Uiso 1 1 d . . .
H3OA H 0.0252(6) 0.271(4) 0.389(2) 0.064(9) Uiso 1 1 d . . .
O1A O 0.16614(3) 0.75234(19) 0.42277(11) 0.0360(3) Uani 1 1 d . . .
O2A O 0.20766(3) 0.76010(19) 0.59470(11) 0.0372(3) Uani 1 1 d . . .
O3A O 0.04166(4) 0.2773(2) 0.43099(13) 0.0392(4) Uani 1 1 d . . .
C1B C 0.82375(5) 0.9060(3) 0.00091(17) 0.0327(5) Uani 1 1 d . . .
C2B C 0.81888(4) 0.6484(3) -0.12899(18) 0.0308(4) Uani 1 1 d . . .
C3B C 0.84262(5) 0.5500(3) -0.03344(19) 0.0321(5) Uani 1 1 d . . .
C4B C 0.86610(4) 0.6812(3) 0.03872(17) 0.0292(4) Uani 1 1 d . . .
C5B C 0.88650(5) 0.5969(3) 0.14785(18) 0.0330(5) Uani 1 1 d . . .
C6B C 0.91871(5) 0.5722(2) 0.15835(18) 0.0300(4) Uani 1 1 d . . .
C7B C 0.93908(4) 0.4879(3) 0.26776(17) 0.0307(4) Uani 1 1 d . . .
C8B C 0.95665(4) 0.3220(3) 0.22882(17) 0.0290(4) Uani 1 1 d . . .
C9B C 0.93374(5) 0.1823(3) 0.16316(19) 0.0358(5) Uani 1 1 d . . .
C10B C 0.84132(6) 1.0211(3) -0.0869(2) 0.0422(5) Uani 1 1 d . . .
C11B C 0.80217(6) 1.0132(4) 0.0771(2) 0.0479(6) Uani 1 1 d . . .
C12B C 0.79370(5) 0.5308(3) -0.19336(18) 0.0393(5) Uani 1 1 d . . .
C13B C 0.77465(6) 0.4342(3) -0.2467(2) 0.0549(7) Uani 1 1 d . . .
C14B C 0.96447(7) 0.6201(3) 0.3281(2) 0.0485(6) Uani 1 1 d . . .
C15B C 0.90935(6) 0.1092(4) 0.2473(3) 0.0531(6) Uani 1 1 d . . .
C16B C 0.95416(7) 0.0358(3) 0.1138(2) 0.0526(7) Uani 1 1 d . . .
H2B H 0.8318(4) 0.703(2) -0.1928(16) 0.027(5) Uiso 1 1 d . . .
H3B1 H 0.8299(4) 0.490(3) 0.0268(17) 0.031(5) Uiso 1 1 d . . .
H3B2 H 0.8556(4) 0.462(2) -0.0752(16) 0.025(5) Uiso 1 1 d . . .
H4B H 0.8813(4) 0.735(3) -0.0196(16) 0.030(5) Uiso 1 1 d . . .
H5B H 0.8735(5) 0.548(3) 0.2132(18) 0.045(6) Uiso 1 1 d . . .
H6B H 0.9313(4) 0.611(2) 0.0908(16) 0.026(5) Uiso 1 1 d . . .
H7B H 0.9240(5) 0.452(3) 0.3320(17) 0.036(5) Uiso 1 1 d . . .
H8B H 0.9729(4) 0.361(2) 0.1685(16) 0.029(5) Uiso 1 1 d . . .
H9B H 0.9198(5) 0.243(3) 0.0907(18) 0.040(5) Uiso 1 1 d . . .
H10D H 0.8546(5) 0.950(3) -0.1430(18) 0.044(6) Uiso 1 1 d . . .
H10E H 0.8575(5) 1.105(3) -0.0333(19) 0.043(6) Uiso 1 1 d . . .
H10F H 0.8253(5) 1.105(3) -0.134(2) 0.060(7) Uiso 1 1 d . . .
H11D H 0.7851(5) 1.081(3) 0.021(2) 0.053(6) Uiso 1 1 d . . .
H11E H 0.7907(5) 0.937(3) 0.130(2) 0.058(7) Uiso 1 1 d . . .
H11F H 0.8166(5) 1.101(3) 0.130(2) 0.053(7) Uiso 1 1 d . . .
H13B H 0.7603(6) 0.363(4) -0.284(2) 0.064(8) Uiso 1 1 d . . .
H14D H 0.9820(7) 0.652(4) 0.266(3) 0.081(9) Uiso 1 1 d . . .
H14E H 0.9757(5) 0.568(3) 0.404(2) 0.061(7) Uiso 1 1 d . . .
H14F H 0.9526(5) 0.728(3) 0.350(2) 0.058(7) Uiso 1 1 d . . .
H15D H 0.8955(5) 0.022(3) 0.207(2) 0.054(7) Uiso 1 1 d . . .
H15E H 0.8930(6) 0.204(4) 0.267(2) 0.070(8) Uiso 1 1 d . . .
H15F H 0.9216(6) 0.057(3) 0.327(2) 0.061(7) Uiso 1 1 d . . .
H16D H 0.9675(5) -0.025(3) 0.180(2) 0.052(6) Uiso 1 1 d . . .
H16E H 0.9401(6) -0.052(4) 0.072(2) 0.059(7) Uiso 1 1 d . . .
H16F H 0.9708(6) 0.086(4) 0.059(2) 0.073(8) Uiso 1 1 d . . .
H3OB H 0.9663(6) 0.245(4) 0.390(2) 0.053(8) Uiso 1 1 d . . .
O1B O 0.84695(3) 0.81702(17) 0.08909(11) 0.0329(3) Uani 1 1 d . . .
O2B O 0.80211(3) 0.78270(17) -0.06707(11) 0.0334(3) Uani 1 1 d . . .
O3B O 0.97676(3) 0.2462(2) 0.33336(14) 0.0388(4) Uani 1 1 d . . .

loop_
_atom_site_aniso_label
_atom_site_aniso_U_11
_atom_site_aniso_U_22
_atom_site_aniso_U_33
_atom_site_aniso_U_23
_atom_site_aniso_U_13
_atom_site_aniso_U_12
C1A 0.0431(12) 0.0378(13) 0.0328(12) 0.0030(9) -0.0089(9) -0.0144(10)
C2A 0.0286(10) 0.0354(12) 0.0308(11) 0.0023(9) 0.0021(8) -0.0022(9)
C3A 0.0322(10) 0.0308(11) 0.0344(12) 0.0001(9) 0.0046(9) -0.0033(10)
C4A 0.0286(10) 0.0316(11) 0.0329(12) -0.0028(8) 0.0034(8) -0.0051(9)
C5A 0.0344(11) 0.0315(11) 0.0320(11) -0.0026(9) 0.0043(8) -0.0059(9)
C6A 0.0317(11) 0.0318(12) 0.0318(11) -0.0010(8) 0.0021(8) -0.0022(9)
C7A 0.0323(11) 0.0333(11) 0.0291(11) -0.0053(8) 0.0034(8) -0.0048(9)
C8A 0.0248(9) 0.0316(11) 0.0295(11) -0.0009(8) 0.0027(8) -0.0011(8)
C9A 0.0302(10) 0.0325(11) 0.0394(12) -0.0034(9) 0.0017(9) -0.0020(9)
C10A 0.0650(17) 0.0317(14) 0.0497(15) -0.0025(11) -0.0102(13) -0.0019(12)
C11A 0.0680(19) 0.0656(19) 0.0452(16) 0.0103(14) -0.0027(14) -0.0371(16)
C12A 0.0295(11) 0.0452(13) 0.0405(12) -0.0017(10) 0.0006(9) 0.0005(10)
C13A 0.0388(13) 0.0610(17) 0.0523(15) 0.0055(12) -0.0036(11) 0.0055(12)
C14A 0.0543(15) 0.0413(14) 0.0332(13) 0.0024(10) -0.0079(11) -0.0104(12)
C15A 0.0535(15) 0.0366(13) 0.0493(15) -0.0079(11) 0.0121(12) 0.0009(11)
C16A 0.0516(16) 0.0355(14) 0.0672(18) -0.0020(12) 0.0187(14) -0.0120(12)
O1A 0.0395(7) 0.0375(8) 0.0300(7) 0.0025(6) 0.0001(5) -0.0152(7)
O2A 0.0316(7) 0.0430(8) 0.0362(8) 0.0013(7) 0.0003(6) -0.0107(7)
O3A 0.0307(8) 0.0473(9) 0.0405(9) -0.0112(7) 0.0082(7) -0.0038(7)
C1B 0.0327(10) 0.0321(11) 0.0308(11) -0.0015(8) -0.0070(8) 0.0083(9)
C2B 0.0264(10) 0.0326(11) 0.0327(11) -0.0019(8) 0.0003(8) 0.0010(9)
C3B 0.0293(10) 0.0307(12) 0.0359(12) 0.0002(9) 0.0023(9) 0.0047(9)
C4B 0.0255(9) 0.0327(11) 0.0286(11) 0.0020(8) 0.0004(8) 0.0059(9)
C5B 0.0328(11) 0.0354(12) 0.0300(11) 0.0041(9) 0.0007(8) 0.0068(9)
C6B 0.0332(11) 0.0291(11) 0.0271(11) -0.0011(8) 0.0003(8) 0.0024(8)
C7B 0.0312(10) 0.0321(12) 0.0274(11) -0.0023(8) -0.0031(8) 0.0048(9)
C8B 0.0274(9) 0.0327(11) 0.0257(10) 0.0023(8) -0.0020(8) 0.0025(8)
C9B 0.0421(12) 0.0295(11) 0.0332(12) 0.0006(9) -0.0077(9) -0.0009(9)
C10B 0.0480(13) 0.0339(13) 0.0429(13) 0.0040(11) -0.0018(11) -0.0027(11)
C11B 0.0486(14) 0.0525(15) 0.0404(13) -0.0065(12) -0.0036(11) 0.0198(13)
C12B 0.0339(11) 0.0432(13) 0.0394(12) -0.0022(10) -0.0025(9) 0.0007(10)
C13B 0.0410(14) 0.0605(17) 0.0611(16) -0.0121(13) -0.0030(12) -0.0099(13)
C14B 0.0601(16) 0.0328(13) 0.0465(15) -0.0092(11) -0.0205(13) 0.0046(12)
C15B 0.0444(15) 0.0470(16) 0.0653(18) -0.0016(13) -0.0042(12) -0.0137(13)
C16B 0.0765(19) 0.0322(13) 0.0461(15) -0.0065(11) -0.0065(14) 0.0057(13)
O1B 0.0327(7) 0.0351(8) 0.0292(7) -0.0005(6) -0.0036(5) 0.0092(6)
O2B 0.0259(6) 0.0383(8) 0.0348(7) -0.0025(6) -0.0015(5) 0.0068(6)
O3B 0.0385(8) 0.0428(9) 0.0325(9) -0.0007(7) -0.0072(7) 0.0115(7)

loop_
_geom_bond_atom_site_label_1
_geom_bond_atom_site_label_2
_geom_bond_distance
_geom_bond_site_symmetry_2
_geom_bond_publ_flag
C1A O1A 1.433(2) . ?
C1A O2A 1.433(2) . ?
C1A C11A 1.503(3) . ?
C1A C10A 1.518(3) . ?
C2A O2A 1.433(2) . ?
C2A C12A 1.465(3) . ?
C2A C3A 1.525(3) . ?
C2A H2A 0.995(19) . ?
C3A C4A 1.525(3) . ?
C3A H3A1 1.02(2) . ?
C3A H3A2 0.979(18) . ?
C4A O1A 1.428(2) . ?
C4A C5A 1.498(2) . ?
C4A H4A 0.99(2) . ?
C5A C6A 1.316(2) . ?
C5A H5A 0.995(19) . ?
C6A C7A 1.502(2) . ?
C6A H6A 0.979(17) . ?
C7A C14A 1.524(3) . ?
C7A C8A 1.543(3) . ?
C7A H7A 1.019(19) . ?
C8A O3A 1.435(2) . ?
C8A C9A 1.525(3) . ?
C8A H8A 1.001(18) . ?
C9A C16A 1.515(3) . ?
C9A C15A 1.519(3) . ?
C9A H9A 0.981(18) . ?
C10A H10A 1.02(2) . ?
C10A H10B 0.99(3) . ?
C10A H10C 0.95(3) . ?
C11A H11A 1.01(2) . ?
C11A H11B 1.03(3) . ?
C11A H11C 0.95(3) . ?
C12A C13A 1.171(3) . ?
C13A H13A 0.92(3) . ?
C14A H14A 1.00(2) . ?
C14A H14B 1.04(2) . ?
C14A H14C 1.00(2) . ?
C15A H15A 1.03(2) . ?
C15A H15B 1.01(2) . ?
C15A H15C 1.01(2) . ?
C16A H16A 0.99(3) . ?
C16A H16B 0.97(2) . ?
C16A H16C 0.96(2) . ?
O3A H3OA 0.76(2) . ?
C1B O2B 1.428(2) . ?
C1B O1B 1.429(2) . ?
C1B C11B 1.505(3) . ?
C1B C10B 1.523(3) . ?
C2B O2B 1.433(2) . ?
C2B C12B 1.470(3) . ?
C2B C3B 1.523(3) . ?
C2B H2B 1.000(18) . ?
C3B C4B 1.529(3) . ?
C3B H3B1 0.984(19) . ?
C3B H3B2 0.989(18) . ?
C4B O1B 1.435(2) . ?
C4B C5B 1.501(2) . ?
C4B H4B 1.013(18) . ?
C5B C6B 1.311(2) . ?
C5B H5B 1.00(2) . ?
C6B C7B 1.503(2) . ?
C6B H6B 0.980(17) . ?
C7B C14B 1.530(3) . ?
C7B C8B 1.531(3) . ?
C7B H7B 1.011(19) . ?
C8B O3B 1.433(2) . ?
C8B C9B 1.530(3) . ?
C8B H8B 1.021(17) . ?
C9B C16B 1.520(3) . ?
C9B C15B 1.520(3) . ?
C9B H9B 1.020(19) . ?
C10B H10D 1.01(2) . ?
C10B H10E 1.04(2) . ?
C10B H10F 1.01(2) . ?
C11B H11D 1.01(2) . ?
C11B H11E 0.97(2) . ?
C11B H11F 1.02(2) . ?
C12B C13B 1.169(3) . ?
C13B H13B 0.86(2) . ?
C14B H14D 1.06(3) . ?
C14B H14E 0.97(2) . ?
C14B H14F 0.99(2) . ?
C15B H15D 0.94(2) . ?
C15B H15E 1.02(3) . ?
C15B H15F 1.02(2) . ?
C16B H16D 0.97(2) . ?
C16B H16E 0.96(3) . ?
C16B H16F 1.02(3) . ?
O3B H3OB 0.78(2) . ?

loop_
_cod_related_entry_id
_cod_related_entry_database
_cod_related_entry_code
1 ChemSpider 30659950
